data_1554319
loop_
_publ_author_name
'Jiang, Bo'
'Wei, Yin'
'Shi, Min'

_publ_section_title
;
 Gold- and silver-catalyzed intramolecular annulation and rearrangement of
 aniline-linked 1,6-enynes containing methylenecyclopropanes
;
_journal_issue 13
_journal_name_full 'Organic Chemistry Frontiers'
_journal_page_first 2091
_journal_paper_doi 10.1039/C8QO00358K
_journal_volume 5
_journal_year 2018
_chemical_formula_sum 'C26 H23 N O2 S'
_chemical_formula_weight 413.51
_space_group_crystal_system monoclinic
_space_group_IT_number 14
_space_group_name_Hall '-P 2yn'
_space_group_name_H-M_alt 'P 1 21/n 1'
_atom_sites_solution_hydrogens geom
_audit_creation_method SHELXL-2013
_audit_update_record
;
2017-09-20 deposited with the CCDC.
2018-05-21 downloaded from the CCDC.
;
_cell_angle_alpha 90
_cell_angle_beta 92.440(4)
_cell_angle_gamma 90
_cell_formula_units_Z 4
_cell_length_a 11.7526(16)
_cell_length_b 13.4984(19)
_cell_length_c 13.5265(19)
_cell_measurement_reflns_used 3914
_cell_measurement_temperature 296(2)
_cell_measurement_theta_max 52.037
_cell_measurement_theta_min 4.598
_cell_volume 2143.9(5)
_computing_cell_refinement 'Bruker SAINT'
_computing_data_collection 'Bruker APEX2'
_computing_data_reduction 'Bruker SAINT'
_computing_molecular_graphics 'Bruker SHELXTL'
_computing_publication_material 'Bruker SHELXTL'
_computing_structure_refinement 'SHELXL-2013 (Sheldrick, 2013)'
_computing_structure_solution 'SHELXS-97 (Sheldrick 2008)'
_diffrn_ambient_temperature 296(2)
_diffrn_measured_fraction_theta_full 0.968
_diffrn_measured_fraction_theta_max 0.999
_diffrn_measurement_device_type 'Bruker APEX-II CCD'
_diffrn_measurement_method '\f and \w scans'
_diffrn_radiation_type MoK\a
_diffrn_radiation_wavelength 0.71073
_diffrn_reflns_av_R_equivalents 0.1055
_diffrn_reflns_av_unetI/netI 0.0691
_diffrn_reflns_Laue_measured_fraction_full 0.968
_diffrn_reflns_Laue_measured_fraction_max 0.999
_diffrn_reflns_limit_h_max 13
_diffrn_reflns_limit_h_min -13
_diffrn_reflns_limit_k_max 16
_diffrn_reflns_limit_k_min -16
_diffrn_reflns_limit_l_max 16
_diffrn_reflns_limit_l_min -16
_diffrn_reflns_number 27670
_diffrn_reflns_point_group_measured_fraction_full 0.968
_diffrn_reflns_point_group_measured_fraction_max 0.999
_diffrn_reflns_theta_full 25.242
_diffrn_reflns_theta_max 25.000
_diffrn_reflns_theta_min 2.132
_exptl_absorpt_coefficient_mu 0.174
_exptl_absorpt_correction_T_max 0.7456
_exptl_absorpt_correction_T_min 0.6181
_exptl_absorpt_correction_type multi-scan
_exptl_absorpt_process_details sadabs
_exptl_crystal_colour colorless
_exptl_crystal_density_diffrn 1.281
_exptl_crystal_description prismatic
_exptl_crystal_F_000 872
_exptl_crystal_size_max 0.100
_exptl_crystal_size_mid 0.070
_exptl_crystal_size_min 0.040
_refine_diff_density_max 0.192
_refine_diff_density_min -0.265
_refine_diff_density_rms 0.058
_refine_ls_extinction_coef 0.0015(19)
_refine_ls_extinction_expression Fc^*^=kFc[1+0.001xFc^2^\l^3^/sin(2\q)]^-1/4^
_refine_ls_extinction_method SHELXL
_refine_ls_goodness_of_fit_ref 1.047
_refine_ls_hydrogen_treatment constr
_refine_ls_matrix_type full
_refine_ls_number_parameters 273
_refine_ls_number_reflns 3758
_refine_ls_number_restraints 0
_refine_ls_restrained_S_all 1.047
_refine_ls_R_factor_all 0.1633
_refine_ls_R_factor_gt 0.0757
_refine_ls_shift/su_max 0.000
_refine_ls_shift/su_mean 0.000
_refine_ls_structure_factor_coef Fsqd
_refine_ls_weighting_details 'w=1/[\s^2^(Fo^2^)+(0.1064P)^2^+0.9552P] where P=(Fo^2^+2Fc^2^)/3'
_refine_ls_weighting_scheme calc
_refine_ls_wR_factor_gt 0.1824
_refine_ls_wR_factor_ref 0.2426
_reflns_Friedel_coverage 0.000
_reflns_number_gt 1875
_reflns_number_total 3758
_reflns_threshold_expression 'I > 2\s(I)'
_cod_data_source_file c8qo00358k2.cif
_cod_data_source_block mo_d8v17381_0m
_cod_original_sg_symbol_H-M 'P 21/n'
_cod_database_code 1554319
_shelx_space_group_comment
; 
The symmetry employed for this shelxl refinement is uniquely defined 
by the following loop, which should always be used as a source of 
symmetry information in preference to the above space-group names. 
They are only intended as comments. 
;
_shelx_estimated_absorpt_t_min 0.983
_shelx_estimated_absorpt_t_max 0.993
_shelxl_version_number 2013-4

loop_
_space_group_symop_operation_xyz
'x, y, z'
'-x+1/2, y+1/2, -z+1/2'
'-x, -y, -z'
'x-1/2, -y-1/2, z-1/2'

loop_
_atom_site_label
_atom_site_type_symbol
_atom_site_fract_x
_atom_site_fract_y
_atom_site_fract_z
_atom_site_U_iso_or_equiv
_atom_site_adp_type
_atom_site_occupancy
_atom_site_site_symmetry_order
_atom_site_calc_flag
_atom_site_refinement_flags_posn
_atom_site_refinement_flags_adp
S1 S 0.18845(11) 0.76307(11) 0.33500(11) 0.0821(6) Uani 1 1 d . .
N1 N 0.2474(3) 0.8600(3) 0.3914(3) 0.0771(12) Uani 1 1 d . .
O1 O 0.1545(3) 0.7962(3) 0.2379(3) 0.1122(14) Uani 1 1 d . .
O2 O 0.1067(3) 0.7256(3) 0.3993(3) 0.1019(13) Uani 1 1 d . .
C1 C 0.2929(4) 0.8453(3) 0.4906(4) 0.0665(13) Uani 1 1 d . .
C2 C 0.2219(5) 0.8345(4) 0.5694(4) 0.0811(15) Uani 1 1 d . .
H2 H 0.1433 0.8338 0.5580 0.097 Uiso 1 1 calc R U
C3 C 0.2675(5) 0.8249(4) 0.6644(4) 0.0871(17) Uani 1 1 d . .
H3 H 0.2195 0.8187 0.7169 0.105 Uiso 1 1 calc R U
C4 C 0.3836(5) 0.8245(4) 0.6822(4) 0.0823(15) Uani 1 1 d . .
H4 H 0.4138 0.8182 0.7466 0.099 Uiso 1 1 calc R U
C5 C 0.4552(4) 0.8334(4) 0.6042(4) 0.0733(14) Uani 1 1 d . .
H5 H 0.5336 0.8321 0.6165 0.088 Uiso 1 1 calc R U
C6 C 0.4113(4) 0.8443(3) 0.5069(3) 0.0644(12) Uani 1 1 d . .
C7 C 0.4852(4) 0.8586(3) 0.4225(3) 0.0618(12) Uani 1 1 d . .
C8 C 0.4408(4) 0.8976(4) 0.3376(4) 0.0689(13) Uani 1 1 d . .
C9 C 0.3185(4) 0.9259(4) 0.3332(4) 0.0764(14) Uani 1 1 d . .
H9A H 0.3113 0.9932 0.3575 0.092 Uiso 1 1 calc R U
H9B H 0.2904 0.9250 0.2647 0.092 Uiso 1 1 calc R U
C10 C 0.4991(5) 0.9147(4) 0.2469(4) 0.0830(15) Uani 1 1 d . .
C11 C 0.6130(6) 0.9082(6) 0.2142(5) 0.129(3) Uani 1 1 d . .
H11A H 0.6428 0.8412 0.2138 0.154 Uiso 1 1 calc R U
H11B H 0.6659 0.9528 0.2487 0.154 Uiso 1 1 calc R U
C12 C 0.5698(5) 0.9470(5) 0.1078(5) 0.113(2) Uani 1 1 d . .
H12A H 0.6003 1.0108 0.0891 0.135 Uiso 1 1 calc R U
H12B H 0.5739 0.8988 0.0549 0.135 Uiso 1 1 calc R U
C13 C 0.4609(6) 0.9512(6) 0.1550(5) 0.118(2) Uani 1 1 d . .
H13 H 0.3891 0.9716 0.1315 0.142 Uiso 1 1 calc R U
C14 C 0.6060(4) 0.8271(4) 0.4372(3) 0.0660(13) Uani 1 1 d . .
C15 C 0.6942(5) 0.8937(5) 0.4422(4) 0.0874(16) Uani 1 1 d . .
H15 H 0.6785 0.9611 0.4373 0.105 Uiso 1 1 calc R U
C16 C 0.8053(6) 0.8628(7) 0.4543(4) 0.107(2) Uani 1 1 d . .
H16 H 0.8638 0.9092 0.4578 0.128 Uiso 1 1 calc R U
C17 C 0.8300(5) 0.7658(7) 0.4611(4) 0.109(2) Uani 1 1 d . .
H17 H 0.9054 0.7452 0.4673 0.131 Uiso 1 1 calc R U
C18 C 0.7437(6) 0.6969(6) 0.4589(5) 0.114(2) Uani 1 1 d . .
H18 H 0.7602 0.6298 0.4656 0.137 Uiso 1 1 calc R U
C19 C 0.6329(5) 0.7284(4) 0.4465(4) 0.0886(17) Uani 1 1 d . .
H19 H 0.5746 0.6817 0.4444 0.106 Uiso 1 1 calc R U
C20 C 0.2941(4) 0.6718(4) 0.3223(4) 0.0693(13) Uani 1 1 d . .
C21 C 0.3160(4) 0.6060(4) 0.3985(4) 0.0780(15) Uani 1 1 d . .
H21 H 0.2752 0.6093 0.4558 0.094 Uiso 1 1 calc R U
C22 C 0.3995(5) 0.5347(4) 0.3886(4) 0.0875(16) Uani 1 1 d . .
H22 H 0.4122 0.4889 0.4393 0.105 Uiso 1 1 calc R U
C23 C 0.4635(5) 0.5295(5) 0.3074(5) 0.0904(17) Uani 1 1 d . .
C24 C 0.4398(5) 0.5965(5) 0.2325(5) 0.0980(19) Uani 1 1 d . .
H24 H 0.4817 0.5937 0.1757 0.118 Uiso 1 1 calc R U
C25 C 0.3561(5) 0.6675(5) 0.2387(4) 0.0853(16) Uani 1 1 d . .
H25 H 0.3418 0.7118 0.1870 0.102 Uiso 1 1 calc R U
C26 C 0.5577(5) 0.4546(5) 0.2982(6) 0.131(3) Uani 1 1 d . .
H26A H 0.5694 0.4421 0.2296 0.197 Uiso 1 1 calc R U
H26B H 0.5370 0.3941 0.3301 0.197 Uiso 1 1 calc R U
H26C H 0.6266 0.4800 0.3293 0.197 Uiso 1 1 calc R U

loop_
_atom_site_aniso_label
_atom_site_aniso_U_11
_atom_site_aniso_U_22
_atom_site_aniso_U_33
_atom_site_aniso_U_23
_atom_site_aniso_U_13
_atom_site_aniso_U_12
S1 0.0508(8) 0.1035(12) 0.0914(10) -0.0004(8) -0.0052(7) 0.0017(7)
N1 0.059(3) 0.095(3) 0.078(3) 0.009(2) 0.005(2) 0.011(2)
O1 0.092(3) 0.141(4) 0.100(3) 0.002(3) -0.036(2) 0.015(3)
O2 0.052(2) 0.129(3) 0.126(3) 0.000(2) 0.018(2) -0.007(2)
C1 0.054(3) 0.070(3) 0.077(3) -0.004(3) 0.012(3) 0.007(2)
C2 0.065(3) 0.090(4) 0.090(4) -0.004(3) 0.021(3) 0.007(3)
C3 0.090(4) 0.096(4) 0.078(4) 0.001(3) 0.031(3) 0.002(3)
C4 0.088(4) 0.090(4) 0.069(3) 0.002(3) 0.013(3) 0.010(3)
C5 0.066(3) 0.072(3) 0.083(4) -0.003(3) 0.012(3) 0.005(3)
C6 0.062(3) 0.065(3) 0.066(3) -0.001(2) 0.008(2) 0.005(2)
C7 0.051(3) 0.062(3) 0.073(3) -0.008(2) 0.012(2) 0.000(2)
C8 0.067(3) 0.071(3) 0.070(3) 0.003(3) 0.012(3) -0.006(3)
C9 0.069(3) 0.081(4) 0.080(3) 0.009(3) 0.010(3) 0.009(3)
C10 0.082(4) 0.087(4) 0.082(4) -0.010(3) 0.026(3) -0.019(3)
C11 0.107(5) 0.165(7) 0.116(5) -0.007(5) 0.029(4) 0.012(5)
C12 0.114(5) 0.127(6) 0.098(5) 0.008(4) 0.023(4) -0.005(4)
C13 0.106(5) 0.155(6) 0.096(5) -0.004(4) 0.039(4) -0.014(4)
C14 0.057(3) 0.073(4) 0.068(3) -0.008(3) 0.014(2) -0.005(3)
C15 0.073(4) 0.093(4) 0.096(4) -0.006(3) 0.004(3) -0.011(3)
C16 0.073(5) 0.151(7) 0.096(4) 0.003(5) -0.003(3) -0.028(4)
C17 0.054(4) 0.184(8) 0.091(4) -0.011(5) 0.010(3) 0.022(5)
C18 0.078(5) 0.118(5) 0.146(6) -0.014(4) 0.000(4) 0.031(4)
C19 0.062(4) 0.085(4) 0.119(5) -0.010(3) 0.005(3) 0.006(3)
C20 0.053(3) 0.080(4) 0.075(3) -0.003(3) 0.000(2) -0.011(2)
C21 0.061(3) 0.091(4) 0.082(4) 0.001(3) 0.010(3) -0.003(3)
C22 0.073(4) 0.084(4) 0.105(4) 0.005(3) 0.001(3) -0.004(3)
C23 0.069(4) 0.083(4) 0.119(5) -0.020(4) 0.005(4) -0.006(3)
C24 0.079(4) 0.115(5) 0.102(5) -0.030(4) 0.035(3) -0.016(4)
C25 0.085(4) 0.097(4) 0.075(4) -0.003(3) 0.012(3) -0.009(3)
C26 0.086(4) 0.097(5) 0.211(8) -0.046(5) 0.010(5) 0.016(4)

loop_
_atom_type_symbol
_atom_type_description
_atom_type_scat_dispersion_real
_atom_type_scat_dispersion_imag
_atom_type_scat_source
C C 0.0033 0.0016 'International Tables Vol C Tables 4.2.6.8 and 6.1.1.4'
H H 0.0000 0.0000 'International Tables Vol C Tables 4.2.6.8 and 6.1.1.4'
N N 0.0061 0.0033 'International Tables Vol C Tables 4.2.6.8 and 6.1.1.4'
O O 0.0106 0.0060 'International Tables Vol C Tables 4.2.6.8 and 6.1.1.4'
S S 0.1246 0.1234 'International Tables Vol C Tables 4.2.6.8 and 6.1.1.4'

loop_
_geom_angle_atom_site_label_1
_geom_angle_atom_site_label_2
_geom_angle_atom_site_label_3
_geom_angle
O2 S1 O1 120.4(2)
O2 S1 N1 106.3(2)
O1 S1 N1 105.8(2)
O2 S1 C20 108.0(3)
O1 S1 C20 107.4(3)
N1 S1 C20 108.4(2)
C1 N1 C9 112.7(4)
C1 N1 S1 116.9(3)
C9 N1 S1 117.9(3)
C2 C1 C6 120.2(5)
C2 C1 N1 121.3(4)
C6 C1 N1 118.4(4)
C3 C2 C1 120.2(5)
C3 C2 H2 119.9
C1 C2 H2 119.9
C4 C3 C2 120.5(5)
C4 C3 H3 119.7
C2 C3 H3 119.7
C3 C4 C5 119.8(5)
C3 C4 H4 120.1
C5 C4 H4 120.1
C4 C5 C6 121.0(5)
C4 C5 H5 119.5
C6 C5 H5 119.5
C5 C6 C1 118.2(4)
C5 C6 C7 122.4(4)
C1 C6 C7 119.4(4)
C8 C7 C6 119.4(4)
C8 C7 C14 123.9(4)
C6 C7 C14 116.7(4)
C7 C8 C10 127.1(5)
C7 C8 C9 118.3(4)
C10 C8 C9 114.6(5)
N1 C9 C8 113.1(4)
N1 C9 H9A 109.0
C8 C9 H9A 109.0
N1 C9 H9B 109.0
C8 C9 H9B 109.0
H9A C9 H9B 107.8
C13 C10 C11 91.0(5)
C13 C10 C8 131.7(6)
C11 C10 C8 137.3(6)
C10 C11 C12 89.6(5)
C10 C11 H11A 113.7
C12 C11 H11A 113.7
C10 C11 H11B 113.7
C12 C11 H11B 113.7
H11A C11 H11B 111.0
C13 C12 C11 82.4(5)
C13 C12 H12A 114.9
C11 C12 H12A 114.9
C13 C12 H12B 114.9
C11 C12 H12B 114.9
H12A C12 H12B 112.0
C10 C13 C12 97.0(6)
C10 C13 H13 131.5
C12 C13 H13 131.5
C15 C14 C19 117.4(5)
C15 C14 C7 122.3(5)
C19 C14 C7 120.3(4)
C14 C15 C16 121.3(6)
C14 C15 H15 119.3
C16 C15 H15 119.3
C17 C16 C15 120.3(6)
C17 C16 H16 119.8
C15 C16 H16 119.8
C16 C17 C18 120.1(6)
C16 C17 H17 120.0
C18 C17 H17 120.0
C19 C18 C17 119.2(7)
C19 C18 H18 120.4
C17 C18 H18 120.4
C18 C19 C14 121.7(6)
C18 C19 H19 119.2
C14 C19 H19 119.2
C25 C20 C21 120.1(5)
C25 C20 S1 120.7(4)
C21 C20 S1 119.2(4)
C20 C21 C22 119.1(5)
C20 C21 H21 120.4
C22 C21 H21 120.4
C23 C22 C21 122.2(6)
C23 C22 H22 118.9
C21 C22 H22 118.9
C22 C23 C24 117.3(6)
C22 C23 C26 122.3(7)
C24 C23 C26 120.4(7)
C23 C24 C25 122.2(5)
C23 C24 H24 118.9
C25 C24 H24 118.9
C20 C25 C24 119.0(6)
C20 C25 H25 120.5
C24 C25 H25 120.5
C23 C26 H26A 109.5
C23 C26 H26B 109.5
H26A C26 H26B 109.5
C23 C26 H26C 109.5
H26A C26 H26C 109.5
H26B C26 H26C 109.5

loop_
_geom_bond_atom_site_label_1
_geom_bond_atom_site_label_2
_geom_bond_distance
S1 O2 1.417(4)
S1 O1 1.429(4)
S1 N1 1.652(5)
S1 C20 1.763(5)
N1 C1 1.438(6)
N1 C9 1.471(6)
C1 C2 1.389(6)
C1 C6 1.400(6)
C2 C3 1.377(7)
C2 H2 0.9300
C3 C4 1.375(7)
C3 H3 0.9300
C4 C5 1.383(6)
C4 H4 0.9300
C5 C6 1.400(6)
C5 H5 0.9300
C6 C7 1.476(6)
C7 C8 1.348(6)
C7 C14 1.486(6)
C8 C10 1.450(7)
C8 C9 1.486(6)
C9 H9A 0.9700
C9 H9B 0.9700
C10 C13 1.394(8)
C10 C11 1.430(8)
C11 C12 1.595(8)
C11 H11A 0.9700
C11 H11B 0.9700
C12 C13 1.456(8)
C12 H12A 0.9700
C12 H12B 0.9700
C13 H13 0.9300
C14 C15 1.371(7)
C14 C19 1.375(7)
C15 C16 1.374(8)
C15 H15 0.9300
C16 C17 1.343(9)
C16 H16 0.9300
C17 C18 1.376(9)
C17 H17 0.9300
C18 C19 1.373(8)
C18 H18 0.9300
C19 H19 0.9300
C20 C25 1.372(7)
C20 C21 1.377(7)
C21 C22 1.384(7)
C21 H21 0.9300
C22 C23 1.360(7)
C22 H22 0.9300
C23 C24 1.378(8)
C23 C26 1.508(8)
C24 C25 1.379(8)
C24 H24 0.9300
C25 H25 0.9300
C26 H26A 0.9600
C26 H26B 0.9600
C26 H26C 0.9600

loop_
_geom_hbond_atom_site_label_D
_geom_hbond_atom_site_label_H
_geom_hbond_atom_site_label_A
_geom_hbond_distance_DH
_geom_hbond_distance_HA
_geom_hbond_distance_DA
_geom_hbond_angle_DHA
C9 H9B O1 0.97 2.38 2.869(7) 110.8

loop_
_geom_torsion_atom_site_label_1
_geom_torsion_atom_site_label_2
_geom_torsion_atom_site_label_3
_geom_torsion_atom_site_label_4
_geom_torsion
O2 S1 N1 C1 52.9(4)
O1 S1 N1 C1 -177.9(3)
C20 S1 N1 C1 -63.0(4)
O2 S1 N1 C9 -167.6(3)
O1 S1 N1 C9 -38.5(4)
C20 S1 N1 C9 76.5(4)
C9 N1 C1 C2 145.1(5)
S1 N1 C1 C2 -73.4(5)
C9 N1 C1 C6 -33.4(6)
S1 N1 C1 C6 108.2(4)
C6 C1 C2 C3 1.3(8)
N1 C1 C2 C3 -177.1(5)
C1 C2 C3 C4 -0.9(8)
C2 C3 C4 C5 -0.2(8)
C3 C4 C5 C6 0.9(8)
C4 C5 C6 C1 -0.5(7)
C4 C5 C6 C7 177.2(4)
C2 C1 C6 C5 -0.6(7)
N1 C1 C6 C5 177.8(4)
C2 C1 C6 C7 -178.4(4)
N1 C1 C6 C7 0.1(7)
C5 C6 C7 C8 -160.2(5)
C1 C6 C7 C8 17.4(7)
C5 C6 C7 C14 20.4(7)
C1 C6 C7 C14 -162.0(4)
C6 C7 C8 C10 -178.4(5)
C14 C7 C8 C10 0.9(8)
C6 C7 C8 C9 0.8(7)
C14 C7 C8 C9 -179.9(4)
C1 N1 C9 C8 49.9(6)
S1 N1 C9 C8 -91.1(5)
C7 C8 C9 N1 -34.2(6)
C10 C8 C9 N1 145.1(4)
C7 C8 C10 C13 177.7(6)
C9 C8 C10 C13 -1.5(9)
C7 C8 C10 C11 -6.5(10)
C9 C8 C10 C11 174.3(7)
C13 C10 C11 C12 -1.5(5)
C8 C10 C11 C12 -178.4(6)
C10 C11 C12 C13 1.4(5)
C11 C10 C13 C12 1.6(6)
C8 C10 C13 C12 178.8(6)
C11 C12 C13 C10 -1.5(5)
C8 C7 C14 C15 69.3(7)
C6 C7 C14 C15 -111.4(5)
C8 C7 C14 C19 -110.9(6)
C6 C7 C14 C19 68.5(6)
C19 C14 C15 C16 1.1(8)
C7 C14 C15 C16 -179.0(5)
C14 C15 C16 C17 0.3(9)
C15 C16 C17 C18 -1.9(10)
C16 C17 C18 C19 2.0(10)
C17 C18 C19 C14 -0.6(9)
C15 C14 C19 C18 -1.0(8)
C7 C14 C19 C18 179.2(5)
O2 S1 C20 C25 153.3(4)
O1 S1 C20 C25 22.0(5)
N1 S1 C20 C25 -91.9(4)
O2 S1 C20 C21 -28.2(5)
O1 S1 C20 C21 -159.5(4)
N1 S1 C20 C21 86.6(4)
C25 C20 C21 C22 -1.2(7)
S1 C20 C21 C22 -179.6(4)
C20 C21 C22 C23 2.2(8)
C21 C22 C23 C24 -2.1(8)
C21 C22 C23 C26 177.5(5)
C22 C23 C24 C25 0.9(9)
C26 C23 C24 C25 -178.6(5)
C21 C20 C25 C24 0.1(8)
S1 C20 C25 C24 178.5(4)
C23 C24 C25 C20 0.1(9)
